data_2012727
loop_
_publ_author_name
'Horne, Keri T.'
'Powell, Gregory L.'
'Daniels, Lee M.'

_publ_section_title
;
 Pentachloro-1,3,6-tris(diethylphenylphosphino)dirhenium(II,III)
;
_journal_issue 5
_journal_name_full 'Acta Crystallographica Section C'
_journal_page_first m302
_journal_page_last m303
_journal_paper_doi 10.1107/S0108270102005644
_journal_volume 58
_journal_year 2002
_chemical_formula_iupac '[Re2 Cl5 (C10 H15 P)3]'
_chemical_formula_moiety 'C30 H45 Cl5 P3 Re2'
_chemical_formula_sum 'C30 H45 Cl5 P3 Re2'
_chemical_formula_weight 1048.22
_chemical_name_systematic
;
Pentachloro-1\k^3^Cl,2\k^2^Cl-tris(diethylphenylphosphino)-1\kP,2\k^2^P-
dirhenium(II,III)(Re---Re)
;
_space_group_IT_number 61
_symmetry_cell_setting orthorhombic
_symmetry_space_group_name_Hall '-P 2ac 2ab'
_symmetry_space_group_name_H-M 'P b c a'
_atom_sites_solution_hydrogens geom
_atom_sites_solution_primary direct
_atom_sites_solution_secondary difmap
_audit_creation_method SHELXL-97
_cell_angle_alpha 90.00
_cell_angle_beta 90.00
_cell_angle_gamma 90.00
_cell_formula_units_Z 8
_cell_length_a 15.5374(7)
_cell_length_b 20.7751(9)
_cell_length_c 22.3924(10)
_cell_measurement_reflns_used 4402
_cell_measurement_temperature 213(2)
_cell_measurement_theta_max 27.4
_cell_measurement_theta_min 2.4
_cell_volume 7228.1(6)
_computing_cell_refinement 'SAINT (Bruker, 2001)'
_computing_data_collection 'SMART (Bruker, 2000)'
_computing_data_reduction SAINT
_computing_molecular_graphics 'SHELXTL (Siemens, 1996)'
_computing_publication_material SHELXL97
_computing_structure_refinement 'SHELXL97 (Sheldrick, 1997)'
_computing_structure_solution 'SHELXS97 (Sheldrick, 1990)'
_diffrn_ambient_temperature 213(2)
_diffrn_measured_fraction_theta_full 0.985
_diffrn_measured_fraction_theta_max 0.985
_diffrn_measurement_device_type 'Bruker SMART'
_diffrn_measurement_method \w
_diffrn_radiation_monochromator graphite
_diffrn_radiation_source 'normal-focus sealed tube'
_diffrn_radiation_type MoK\a
_diffrn_radiation_wavelength 0.71073
_diffrn_reflns_av_R_equivalents 0.0533
_diffrn_reflns_av_sigmaI/netI 0.0553
_diffrn_reflns_limit_h_max 18
_diffrn_reflns_limit_h_min -20
_diffrn_reflns_limit_k_max 27
_diffrn_reflns_limit_k_min -21
_diffrn_reflns_limit_l_max 28
_diffrn_reflns_limit_l_min -24
_diffrn_reflns_number 34336
_diffrn_reflns_theta_full 27.57
_diffrn_reflns_theta_max 27.57
_diffrn_reflns_theta_min 1.82
_diffrn_standards_decay_% 0.0
_diffrn_standards_interval_time 560
_diffrn_standards_number 50
_exptl_absorpt_coefficient_mu 7.216
_exptl_absorpt_correction_T_max 0.561
_exptl_absorpt_correction_T_min 0.410
_exptl_absorpt_correction_type multi-scan
_exptl_absorpt_process_details '(SADABS; Blessing, 1995)'
_exptl_crystal_colour red
_exptl_crystal_density_diffrn 1.927
_exptl_crystal_density_method 'not measured'
_exptl_crystal_description plate
_exptl_crystal_F_000 4040
_exptl_crystal_size_max 0.12
_exptl_crystal_size_mid 0.11
_exptl_crystal_size_min 0.08
_refine_diff_density_max 1.638
_refine_diff_density_min -1.107
_refine_ls_extinction_method none
_refine_ls_goodness_of_fit_ref 1.006
_refine_ls_hydrogen_treatment constr
_refine_ls_matrix_type full
_refine_ls_number_parameters 367
_refine_ls_number_reflns 8235
_refine_ls_number_restraints 0
_refine_ls_restrained_S_all 1.006
_refine_ls_R_factor_all 0.0586
_refine_ls_R_factor_gt 0.0310
_refine_ls_shift/su_max 0.009
_refine_ls_shift/su_mean 0.000
_refine_ls_structure_factor_coef Fsqd
_refine_ls_weighting_details 'calc w = 1/[\s^2^(Fo^2^)+(0.01P)^2^] where P = (Fo^2^+2Fc^2^)/3'
_refine_ls_weighting_scheme calc
_refine_ls_wR_factor_gt 0.0441
_refine_ls_wR_factor_ref 0.0484
_reflns_number_gt 5875
_reflns_number_total 8235
_reflns_threshold_expression I>2\s(I)
_cod_data_source_file ta1365.cif
_cod_data_source_block I
_cod_database_code 2012727
_cod_database_fobs_code 2012727

loop_
_symmetry_equiv_pos_as_xyz
'x, y, z'
'-x+1/2, -y, z+1/2'
'-x, y+1/2, -z+1/2'
'x+1/2, -y+1/2, -z'
'-x, -y, -z'
'x-1/2, y, -z-1/2'
'x, -y-1/2, z-1/2'
'-x-1/2, y-1/2, z'

loop_
_atom_site_label
_atom_site_fract_x
_atom_site_fract_y
_atom_site_fract_z
_atom_site_U_iso_or_equiv
_atom_site_adp_type
_atom_site_calc_flag
_atom_site_refinement_flags
_atom_site_occupancy
_atom_site_disorder_assembly
_atom_site_disorder_group
_atom_site_type_symbol
Re1 0.060261(12) 0.164476(10) 0.309358(8) 0.02178(5) Uani d . 1 . . Re
Re2 0.034854(12) 0.267171(10) 0.331621(8) 0.02161(5) Uani d . 1 . . Re
Cl1 0.20442(8) 0.13431(7) 0.32603(6) 0.0332(3) Uani d . 1 . . Cl
Cl2 -0.07278(8) 0.12664(6) 0.27447(5) 0.0314(3) Uani d . 1 . . Cl
Cl3 -0.01176(8) 0.27246(7) 0.43046(5) 0.0332(3) Uani d . 1 . . Cl
Cl4 -0.10976(8) 0.28271(7) 0.30502(6) 0.0378(3) Uani d . 1 . . Cl
Cl5 0.06926(8) 0.33197(7) 0.24935(5) 0.0322(3) Uani d . 1 . . Cl
P1 0.02328(9) 0.10440(7) 0.40104(6) 0.0274(3) Uani d . 1 . . P
P2 0.09768(8) 0.16714(7) 0.20299(5) 0.0255(3) Uani d . 1 . . P
P3 0.17498(8) 0.29998(7) 0.37212(6) 0.0259(3) Uani d . 1 . . P
C1 0.0810(3) 0.1164(2) 0.4717(2) 0.0269(12) Uani d . 1 . . C
C2 0.0414(4) 0.1425(3) 0.5208(2) 0.0368(14) Uani d . 1 . . C
H2A -0.0161 0.1561 0.5180 0.044 Uiso calc R 1 . . H
C3 0.0853(4) 0.1492(3) 0.5747(2) 0.0451(16) Uani d . 1 . . C
H3A 0.0571 0.1665 0.6082 0.054 Uiso calc R 1 . . H
C4 0.1698(4) 0.1305(3) 0.5786(3) 0.0471(17) Uani d . 1 . . C
H4A 0.1999 0.1352 0.6148 0.056 Uiso calc R 1 . . H
C5 0.2100(4) 0.1052(3) 0.5303(2) 0.0422(15) Uani d . 1 . . C
H5A 0.2680 0.0927 0.5332 0.051 Uiso calc R 1 . . H
C6 0.1669(4) 0.0974(3) 0.4770(2) 0.0369(14) Uani d . 1 . . C
H6A 0.1954 0.0792 0.4440 0.044 Uiso calc R 1 . . H
C7 0.0469(4) 0.0189(2) 0.3859(2) 0.0417(15) Uani d . 1 . . C
H7A 0.1094 0.0145 0.3817 0.050 Uiso calc R 1 . . H
H7B 0.0300 -0.0059 0.4212 0.050 Uiso calc R 1 . . H
C8 0.0057(4) -0.0119(3) 0.3324(3) 0.0592(19) Uani d . 1 . . C
H8A -0.0562 -0.0064 0.3346 0.089 Uiso calc R 1 . . H
H8B 0.0195 -0.0574 0.3318 0.089 Uiso calc R 1 . . H
H8C 0.0273 0.0083 0.2963 0.089 Uiso calc R 1 . . H
C9 -0.0907(3) 0.1078(3) 0.4198(2) 0.0347(14) Uani d . 1 . . C
H9A -0.1026 0.1502 0.4370 0.042 Uiso calc R 1 . . H
H9B -0.1237 0.1045 0.3826 0.042 Uiso calc R 1 . . H
C10 -0.1245(4) 0.0569(3) 0.4629(2) 0.0534(18) Uani d . 1 . . C
H10A -0.1101 0.0144 0.4480 0.080 Uiso calc R 1 . . H
H10B -0.1865 0.0609 0.4663 0.080 Uiso calc R 1 . . H
H10C -0.0983 0.0631 0.5018 0.080 Uiso calc R 1 . . H
C11 0.1188(3) 0.0832(3) 0.1850(2) 0.0317(13) Uani d . 1 . . C
C12 0.0530(4) 0.0411(3) 0.1695(2) 0.0397(14) Uani d . 1 . . C
H12A -0.0034 0.0570 0.1657 0.048 Uiso calc R 1 . . H
C13 0.0680(4) -0.0226(3) 0.1596(3) 0.0570(18) Uani d . 1 . . C
H13A 0.0223 -0.0499 0.1491 0.068 Uiso calc R 1 . . H
C14 0.1498(4) -0.0468(3) 0.1648(3) 0.0587(19) Uani d . 1 . . C
H14A 0.1602 -0.0908 0.1582 0.070 Uiso calc R 1 . . H
C15 0.2165(4) -0.0062(3) 0.1799(3) 0.0555(18) Uani d . 1 . . C
H15A 0.2727 -0.0225 0.1834 0.067 Uiso calc R 1 . . H
C16 0.2011(4) 0.0580(3) 0.1899(2) 0.0402(14) Uani d . 1 . . C
H16A 0.2471 0.0853 0.2003 0.048 Uiso calc R 1 . . H
C17 0.1949(3) 0.2098(3) 0.1818(2) 0.0305(13) Uani d . 1 . . C
H17A 0.1862 0.2556 0.1901 0.037 Uiso calc R 1 . . H
H17B 0.2418 0.1949 0.2076 0.037 Uiso calc R 1 . . H
C18 0.2241(3) 0.2030(3) 0.1167(2) 0.0387(15) Uani d . 1 . . C
H18A 0.2240 0.1579 0.1055 0.058 Uiso calc R 1 . . H
H18B 0.2818 0.2203 0.1124 0.058 Uiso calc R 1 . . H
H18C 0.1850 0.2266 0.0910 0.058 Uiso calc R 1 . . H
C19 0.0104(3) 0.1932(3) 0.1544(2) 0.0348(14) Uani d . 1 . . C
H19A -0.0432 0.1754 0.1705 0.042 Uiso calc R 1 . . H
H19B 0.0062 0.2402 0.1577 0.042 Uiso calc R 1 . . H
C20 0.0133(4) 0.1768(3) 0.0881(2) 0.0476(17) Uani d . 1 . . C
H20A 0.0524 0.2060 0.0679 0.071 Uiso calc R 1 . . H
H20B -0.0438 0.1811 0.0712 0.071 Uiso calc R 1 . . H
H20C 0.0333 0.1330 0.0831 0.071 Uiso calc R 1 . . H
C21 0.1606(3) 0.3832(3) 0.3959(2) 0.0289(12) Uani d . 1 . . C
C22 0.1721(3) 0.4331(3) 0.3562(3) 0.0401(15) Uani d . 1 . . C
H22A 0.1880 0.4241 0.3166 0.048 Uiso calc R 1 . . H
C23 0.1604(4) 0.4964(3) 0.3738(3) 0.0547(18) Uani d . 1 . . C
H23A 0.1689 0.5298 0.3462 0.066 Uiso calc R 1 . . H
C24 0.1368(4) 0.5104(3) 0.4307(4) 0.061(2) Uani d . 1 . . C
H24A 0.1288 0.5534 0.4425 0.073 Uiso calc R 1 . . H
C25 0.1247(4) 0.4617(3) 0.4707(3) 0.0566(19) Uani d . 1 . . C
H25A 0.1082 0.4716 0.5100 0.068 Uiso calc R 1 . . H
C26 0.1364(3) 0.3982(3) 0.4543(3) 0.0424(15) Uani d . 1 . . C
H26A 0.1281 0.3651 0.4824 0.051 Uiso calc R 1 . . H
C27 0.2658(3) 0.3022(3) 0.3203(2) 0.0336(13) Uani d . 1 . . C
H27A 0.2857 0.2579 0.3143 0.040 Uiso calc R 1 . . H
H27B 0.2446 0.3179 0.2818 0.040 Uiso calc R 1 . . H
C28 0.3437(3) 0.3430(3) 0.3379(2) 0.0512(17) Uani d . 1 . . C
H28A 0.3257 0.3872 0.3440 0.077 Uiso calc R 1 . . H
H28B 0.3863 0.3414 0.3062 0.077 Uiso calc R 1 . . H
H28C 0.3686 0.3264 0.3745 0.077 Uiso calc R 1 . . H
C29 0.2088(3) 0.2553(3) 0.4376(2) 0.0327(13) Uani d . 1 . . C
H29A 0.1630 0.2588 0.4675 0.039 Uiso calc R 1 . . H
H29B 0.2127 0.2098 0.4263 0.039 Uiso calc R 1 . . H
C30 0.2923(3) 0.2734(3) 0.4675(2) 0.0546(19) Uani d . 1 . . C
H30A 0.3398 0.2655 0.4403 0.082 Uiso calc R 1 . . H
H30B 0.2999 0.2477 0.5033 0.082 Uiso calc R 1 . . H
H30C 0.2911 0.3187 0.4781 0.082 Uiso calc R 1 . . H

loop_
_atom_site_aniso_label
_atom_site_aniso_U_11
_atom_site_aniso_U_22
_atom_site_aniso_U_33
_atom_site_aniso_U_12
_atom_site_aniso_U_13
_atom_site_aniso_U_23
Re1 0.02020(10) 0.02311(10) 0.02205(9) 0.00098(9) 0.00060(8) 0.00143(9)
Re2 0.01974(10) 0.02304(10) 0.02207(9) 0.00016(9) -0.00047(8) 0.00132(9)
Cl1 0.0243(7) 0.0403(8) 0.0349(7) 0.0084(6) -0.0016(6) 0.0014(7)
Cl2 0.0247(7) 0.0370(8) 0.0326(7) -0.0065(6) -0.0011(6) 0.0000(6)
Cl3 0.0328(8) 0.0388(8) 0.0278(6) -0.0001(6) 0.0079(5) -0.0010(6)
Cl4 0.0241(8) 0.0388(8) 0.0505(8) 0.0033(6) -0.0076(6) 0.0037(7)
Cl5 0.0368(8) 0.0313(7) 0.0284(6) -0.0018(6) -0.0017(6) 0.0055(6)
P1 0.0285(8) 0.0269(7) 0.0268(7) 0.0021(6) 0.0001(6) 0.0059(6)
P2 0.0250(7) 0.0281(7) 0.0233(7) -0.0013(6) 0.0021(5) -0.0014(6)
P3 0.0221(8) 0.0301(8) 0.0256(7) -0.0026(6) 0.0001(6) -0.0003(6)
C1 0.035(3) 0.021(3) 0.025(3) 0.003(2) -0.002(2) 0.008(2)
C2 0.036(3) 0.036(3) 0.038(3) 0.008(3) 0.001(3) 0.004(3)
C3 0.067(5) 0.034(4) 0.033(3) 0.013(3) -0.003(3) -0.002(3)
C4 0.065(5) 0.041(4) 0.035(3) 0.006(3) -0.021(3) -0.001(3)
C5 0.041(4) 0.045(4) 0.041(3) 0.007(3) -0.009(3) 0.002(3)
C6 0.042(4) 0.039(3) 0.030(3) 0.006(3) -0.001(3) 0.006(3)
C7 0.057(4) 0.026(3) 0.042(3) 0.003(3) -0.007(3) 0.008(3)
C8 0.093(5) 0.029(3) 0.055(4) 0.008(3) -0.010(4) -0.002(3)
C9 0.023(3) 0.048(4) 0.033(3) -0.006(3) 0.002(2) 0.014(3)
C10 0.046(4) 0.060(5) 0.054(4) -0.015(3) 0.008(3) 0.018(4)
C11 0.034(3) 0.034(3) 0.027(3) 0.001(2) 0.005(2) -0.006(3)
C12 0.035(3) 0.035(3) 0.049(3) 0.001(3) 0.001(3) -0.009(3)
C13 0.043(4) 0.040(4) 0.089(5) -0.009(3) 0.015(4) -0.017(4)
C14 0.063(5) 0.029(4) 0.084(5) -0.001(3) 0.029(4) -0.008(4)
C15 0.042(4) 0.041(4) 0.083(5) 0.011(3) 0.015(4) -0.006(4)
C16 0.037(4) 0.038(4) 0.046(3) 0.000(3) 0.007(3) -0.003(3)
C17 0.029(3) 0.033(3) 0.029(3) -0.004(2) 0.006(2) 0.000(2)
C18 0.034(3) 0.048(4) 0.034(3) -0.001(3) 0.011(3) 0.004(3)
C19 0.031(3) 0.045(3) 0.028(3) 0.002(3) -0.003(2) 0.001(3)
C20 0.054(4) 0.055(4) 0.034(3) 0.001(3) -0.011(3) -0.001(3)
C21 0.018(3) 0.031(3) 0.038(3) -0.004(2) -0.003(2) -0.002(3)
C22 0.033(4) 0.038(4) 0.049(4) -0.008(3) -0.003(3) 0.002(3)
C23 0.043(4) 0.040(4) 0.082(5) -0.008(3) -0.018(4) 0.015(4)
C24 0.040(4) 0.037(4) 0.105(6) 0.003(3) -0.019(4) -0.023(5)
C25 0.048(4) 0.055(5) 0.067(5) 0.005(4) -0.005(4) -0.027(4)
C26 0.041(4) 0.039(4) 0.047(4) -0.002(3) 0.000(3) -0.013(3)
C27 0.023(3) 0.042(3) 0.036(3) -0.001(2) 0.004(2) -0.006(3)
C28 0.031(3) 0.073(5) 0.049(4) -0.015(3) 0.005(3) -0.013(4)
C29 0.034(3) 0.033(3) 0.031(3) 0.000(3) -0.007(2) -0.001(3)
C30 0.037(4) 0.085(6) 0.041(3) 0.004(4) -0.012(3) 0.004(4)

loop_
_atom_type_symbol
_atom_type_description
_atom_type_scat_dispersion_real
_atom_type_scat_dispersion_imag
_atom_type_scat_source
C C 0.0033 0.0016 'International Tables Vol C Tables 4.2.6.8 and 6.1.1.4'
H H 0.0000 0.0000 'International Tables Vol C Tables 4.2.6.8 and 6.1.1.4'
P P 0.1023 0.0942 'International Tables Vol C Tables 4.2.6.8 and 6.1.1.4'
Cl Cl 0.1484 0.1585 'International Tables Vol C Tables 4.2.6.8 and 6.1.1.4'
Re Re -1.0185 7.2310 'International Tables Vol C Tables 4.2.6.8 and 6.1.1.4'

loop_
_geom_angle_atom_site_label_1
_geom_angle_atom_site_label_2
_geom_angle_atom_site_label_3
_geom_angle
_geom_angle_publ_flag
Re2 Re1 Cl2 103.86(3) y
Re2 Re1 Cl1 112.83(3) y
Cl2 Re1 Cl1 143.29(5) y
Re2 Re1 P2 103.76(4) y
Cl2 Re1 P2 83.86(4) y
Cl1 Re1 P2 86.25(4) y
Re2 Re1 P1 104.88(3) y
Cl2 Re1 P1 84.40(4) y
Cl1 Re1 P1 87.42(4) y
P2 Re1 P1 150.89(5) y
Re1 Re2 Cl3 108.23(4) y
Re1 Re2 Cl5 109.51(3) y
Cl3 Re2 Cl5 142.19(5) y
Re1 Re2 Cl4 104.17(3) y
Cl3 Re2 Cl4 86.39(5) y
Cl5 Re2 Cl4 86.55(5) y
Re1 Re2 P3 101.04(3) y
Cl3 Re2 P3 84.93(4) y
Cl5 Re2 P3 85.91(4) y
Cl4 Re2 P3 154.77(5) y
C9 P1 C1 105.7(2) ?
C9 P1 C7 105.8(3) ?
C1 P1 C7 101.0(2) ?
C9 P1 Re1 113.50(17) ?
C1 P1 Re1 122.29(16) ?
C7 P1 Re1 106.70(18) ?
C17 P2 C11 105.1(2) ?
C17 P2 C19 108.6(2) ?
C11 P2 C19 106.7(2) ?
C17 P2 Re1 117.53(16) ?
C11 P2 Re1 103.65(17) ?
C19 P2 Re1 114.24(16) ?
C29 P3 C21 106.6(2) ?
C29 P3 C27 107.5(2) ?
C21 P3 C27 104.8(2) ?
C29 P3 Re2 114.44(17) ?
C21 P3 Re2 105.23(16) ?
C27 P3 Re2 117.23(16) ?
C2 C1 C6 118.1(5) ?
C2 C1 P1 121.7(4) ?
C6 C1 P1 120.1(4) ?
C1 C2 C3 121.0(5) ?
C1 C2 H2A 119.5 ?
C3 C2 H2A 119.5 ?
C4 C3 C2 119.7(5) ?
C4 C3 H3A 120.2 ?
C2 C3 H3A 120.2 ?
C5 C4 C3 120.0(5) ?
C5 C4 H4A 120.0 ?
C3 C4 H4A 120.0 ?
C4 C5 C6 120.9(6) ?
C4 C5 H5A 119.5 ?
C6 C5 H5A 119.5 ?
C5 C6 C1 120.3(5) ?
C5 C6 H6A 119.9 ?
C1 C6 H6A 119.9 ?
C8 C7 P1 118.1(4) ?
C8 C7 H7A 107.8 ?
P1 C7 H7A 107.8 ?
C8 C7 H7B 107.8 ?
P1 C7 H7B 107.8 ?
H7A C7 H7B 107.1 ?
C7 C8 H8A 109.5 ?
C7 C8 H8B 109.5 ?
H8A C8 H8B 109.5 ?
C7 C8 H8C 109.5 ?
H8A C8 H8C 109.5 ?
H8B C8 H8C 109.5 ?
C10 C9 P1 117.0(4) ?
C10 C9 H9A 108.0 ?
P1 C9 H9A 108.0 ?
C10 C9 H9B 108.0 ?
P1 C9 H9B 108.0 ?
H9A C9 H9B 107.3 ?
C9 C10 H10A 109.5 ?
C9 C10 H10B 109.5 ?
H10A C10 H10B 109.5 ?
C9 C10 H10C 109.5 ?
H10A C10 H10C 109.5 ?
H10B C10 H10C 109.5 ?
C16 C11 C12 117.4(5) ?
C16 C11 P2 120.7(4) ?
C12 C11 P2 121.7(4) ?
C13 C12 C11 121.7(5) ?
C13 C12 H12A 119.1 ?
C11 C12 H12A 119.1 ?
C12 C13 C14 120.1(6) ?
C12 C13 H13A 119.9 ?
C14 C13 H13A 119.9 ?
C13 C14 C15 119.5(6) ?
C13 C14 H14A 120.3 ?
C15 C14 H14A 120.3 ?
C16 C15 C14 120.2(6) ?
C16 C15 H15A 119.9 ?
C14 C15 H15A 119.9 ?
C15 C16 C11 121.0(6) ?
C15 C16 H16A 119.5 ?
C11 C16 H16A 119.5 ?
C18 C17 P2 116.8(4) ?
C18 C17 H17A 108.1 ?
P2 C17 H17A 108.1 ?
C18 C17 H17B 108.1 ?
P2 C17 H17B 108.1 ?
H17A C17 H17B 107.3 ?
C17 C18 H18A 109.5 ?
C17 C18 H18B 109.5 ?
H18A C18 H18B 109.5 ?
C17 C18 H18C 109.5 ?
H18A C18 H18C 109.5 ?
H18B C18 H18C 109.5 ?
C20 C19 P2 119.6(4) ?
C20 C19 H19A 107.4 ?
P2 C19 H19A 107.4 ?
C20 C19 H19B 107.4 ?
P2 C19 H19B 107.4 ?
H19A C19 H19B 107.0 ?
C19 C20 H20A 109.5 ?
C19 C20 H20B 109.5 ?
H20A C20 H20B 109.5 ?
C19 C20 H20C 109.5 ?
H20A C20 H20C 109.5 ?
H20B C20 H20C 109.5 ?
C22 C21 C26 118.1(5) ?
C22 C21 P3 120.7(4) ?
C26 C21 P3 121.2(4) ?
C21 C22 C23 121.0(6) ?
C21 C22 H22A 119.5 ?
C23 C22 H22A 119.5 ?
C24 C23 C22 120.4(7) ?
C24 C23 H23A 119.8 ?
C22 C23 H23A 119.8 ?
C23 C24 C25 119.6(6) ?
C23 C24 H24A 120.2 ?
C25 C24 H24A 120.2 ?
C24 C25 C26 121.0(6) ?
C24 C25 H25A 119.5 ?
C26 C25 H25A 119.5 ?
C25 C26 C21 119.8(6) ?
C25 C26 H26A 120.1 ?
C21 C26 H26A 120.1 ?
C28 C27 P3 117.5(4) ?
C28 C27 H27A 107.9 ?
P3 C27 H27A 107.9 ?
C28 C27 H27B 107.9 ?
P3 C27 H27B 107.9 ?
H27A C27 H27B 107.2 ?
C27 C28 H28A 109.5 ?
C27 C28 H28B 109.5 ?
H28A C28 H28B 109.5 ?
C27 C28 H28C 109.5 ?
H28A C28 H28C 109.5 ?
H28B C28 H28C 109.5 ?
C30 C29 P3 118.7(4) ?
C30 C29 H29A 107.6 ?
P3 C29 H29A 107.6 ?
C30 C29 H29B 107.6 ?
P3 C29 H29B 107.6 ?
H29A C29 H29B 107.1 ?
C29 C30 H30A 109.5 ?
C29 C30 H30B 109.5 ?
H30A C30 H30B 109.5 ?
C29 C30 H30C 109.5 ?
H30A C30 H30C 109.5 ?
H30B C30 H30C 109.5 ?

loop_
_geom_bond_atom_site_label_1
_geom_bond_atom_site_label_2
_geom_bond_site_symmetry_2
_geom_bond_distance
_geom_bond_publ_flag
Re1 Re2 . 2.2262(3) y
Re1 Cl2 . 2.3453(12) y
Re1 Cl1 . 2.3556(12) y
Re1 P2 . 2.4525(12) y
Re1 P1 . 2.4703(13) y
Re2 Cl3 . 2.3314(12) y
Re2 Cl5 . 2.3436(12) y
Re2 Cl4 . 2.3469(13) y
Re2 P3 . 2.4551(13) y
P1 C9 . 1.821(5) ?
P1 C1 . 1.835(5) ?
P1 C7 . 1.845(5) ?
P2 C17 . 1.814(5) ?
P2 C11 . 1.819(5) ?
P2 C19 . 1.822(5) ?
P3 C29 . 1.813(5) ?
P3 C21 . 1.822(5) ?
P3 C27 . 1.827(5) ?
C1 C2 . 1.371(6) ?
C1 C6 . 1.397(7) ?
C2 C3 . 1.393(7) ?
C2 H2A . 0.9400 ?
C3 C4 . 1.374(7) ?
C3 H3A . 0.9400 ?
C4 C5 . 1.355(7) ?
C4 H4A . 0.9400 ?
C5 C6 . 1.378(7) ?
C5 H5A . 0.9400 ?
C6 H6A . 0.9400 ?
C7 C8 . 1.502(7) ?
C7 H7A . 0.9800 ?
C7 H7B . 0.9800 ?
C8 H8A . 0.9700 ?
C8 H8B . 0.9700 ?
C8 H8C . 0.9700 ?
C9 C10 . 1.524(7) ?
C9 H9A . 0.9800 ?
C9 H9B . 0.9800 ?
C10 H10A . 0.9700 ?
C10 H10B . 0.9700 ?
C10 H10C . 0.9700 ?
C11 C16 . 1.386(7) ?
C11 C12 . 1.390(7) ?
C12 C13 . 1.362(7) ?
C12 H12A . 0.9400 ?
C13 C14 . 1.372(8) ?
C13 H13A . 0.9400 ?
C14 C15 . 1.378(8) ?
C14 H14A . 0.9400 ?
C15 C16 . 1.375(8) ?
C15 H15A . 0.9400 ?
C16 H16A . 0.9400 ?
C17 C18 . 1.534(6) ?
C17 H17A . 0.9800 ?
C17 H17B . 0.9800 ?
C18 H18A . 0.9700 ?
C18 H18B . 0.9700 ?
C18 H18C . 0.9700 ?
C19 C20 . 1.523(6) ?
C19 H19A . 0.9800 ?
C19 H19B . 0.9800 ?
C20 H20A . 0.9700 ?
C20 H20B . 0.9700 ?
C20 H20C . 0.9700 ?
C21 C22 . 1.377(7) ?
C21 C26 . 1.396(7) ?
C22 C23 . 1.383(8) ?
C22 H22A . 0.9400 ?
C23 C24 . 1.357(8) ?
C23 H23A . 0.9400 ?
C24 C25 . 1.363(8) ?
C24 H24A . 0.9400 ?
C25 C26 . 1.383(8) ?
C25 H25A . 0.9400 ?
C26 H26A . 0.9400 ?
C27 C28 . 1.530(7) ?
C27 H27A . 0.9800 ?
C27 H27B . 0.9800 ?
C28 H28A . 0.9700 ?
C28 H28B . 0.9700 ?
C28 H28C . 0.9700 ?
C29 C30 . 1.508(6) ?
C29 H29A . 0.9800 ?
C29 H29B . 0.9800 ?
C30 H30A . 0.9700 ?
C30 H30B . 0.9700 ?
C30 H30C . 0.9700 ?

loop_
_geom_torsion_atom_site_label_1
_geom_torsion_atom_site_label_2
_geom_torsion_atom_site_label_3
_geom_torsion_atom_site_label_4
_geom_torsion
_geom_torsion_publ_flag
Cl1 Re1 Re2 P3 -4.10(5) y
P2 Re1 Re2 Cl5 -6.28(5) y
Cl2 Re1 Re2 Cl4 -1.88(5) y
P1 Re1 Re2 Cl3 1.16(5) y
